data_4321351
loop_
_publ_author_name
'Seth M. Cohen'
'Brendon O'Sulliva'
'Kenneth N. Raymond'

_publ_contact_author
;
      Kenneth N. Raymond
      Department of Chemistry
      University of California
      Berkeley
      CA 94720-1460
      USA
;
_publ_contact_author_email raymond@socrates.berkeley.edu
_publ_contact_author_fax '1 510 4865283'
_publ_contact_author_phone '1 510 6427219'
_publ_section_title
;
 Mixed Hydroxypyridinonate Ligands as Iron Chelators1
;
_journal_name_full 'Inorganic Chemistry'
_journal_page_first 4339
_journal_page_last 4346
_journal_paper_doi 10.1021/ic000239g
_journal_volume 39
_journal_year 2000
_chemical_compound_source synthetic
_chemical_formula_sum 'C29 H31 Fe K N7 O10'
_chemical_formula_weight 732.56
_chemical_name_common K[Fe-TREN-Me-3,2-HOPOTAM]
_chemical_name_systematic
; 
K[Fe-TREN-Me-3,2-HOPOTAM]
;
_space_group_IT_number 15
_symmetry_cell_setting monoclinic
_symmetry_space_group_name_Hall '-C 2yc'
_symmetry_space_group_name_H-M 'C 1 2/c 1'
_atom_sites_solution_hydrogens geom
_atom_sites_solution_primary direct
_atom_sites_solution_secondary difmap
_audit_creation_method SHELXL
_cell_angle_alpha 90.00
_cell_angle_beta 127.9190(10)
_cell_angle_gamma 90.00
_cell_formula_units_Z 8
_cell_length_a 31.7556(12)
_cell_length_b 14.0087(6)
_cell_length_c 22.1557(9)
_cell_measurement_temperature 293(2)
_cell_volume 7775.3(6)
_computing_cell_refinement 'Siemens SAINT'
_computing_data_collection 'Siemens SAINT'
_computing_data_reduction 'Siemens SHELXTL'
_computing_molecular_graphics 'Siemens SHELXTL'
_computing_publication_material 'Siemens SHELXTL'
_computing_structure_refinement 'SHELXL-93 (Sheldrick, 1993)'
_computing_structure_solution 'SHELXS-86 (Sheldrick, 1990)'
_diffrn_ambient_temperature 293(2)
_diffrn_measurement_device 'Siemens P4'
_diffrn_measurement_method '\w scans'
_diffrn_radiation_monochromator graphite
_diffrn_radiation_source 'fine-focus sealed tube'
_diffrn_radiation_type MoK\a
_diffrn_radiation_wavelength 0.71073
_diffrn_reflns_av_R_equivalents 0.0580
_diffrn_reflns_av_sigmaI/netI 0.0623
_diffrn_reflns_limit_h_max 38
_diffrn_reflns_limit_h_min -21
_diffrn_reflns_limit_k_max 16
_diffrn_reflns_limit_k_min -15
_diffrn_reflns_limit_l_max 25
_diffrn_reflns_limit_l_min -26
_diffrn_reflns_number 18143
_diffrn_reflns_theta_max 26.03
_diffrn_reflns_theta_min 1.63
_diffrn_standards_number 0
_exptl_absorpt_coefficient_mu 0.551
_exptl_absorpt_correction_type none
_exptl_crystal_colour Red
_exptl_crystal_density_diffrn 1.252
_exptl_crystal_description 'Transparent plates'
_exptl_crystal_F_000 3032
_exptl_crystal_size_max 0.20
_exptl_crystal_size_mid 0.10
_exptl_crystal_size_min 0.05
_refine_diff_density_max 0.478
_refine_diff_density_min -0.524
_refine_diff_density_rms 0.084
_refine_ls_extinction_method none
_refine_ls_goodness_of_fit_all 1.203
_refine_ls_goodness_of_fit_obs 1.224
_refine_ls_matrix_type full
_refine_ls_number_parameters 579
_refine_ls_number_reflns 6852
_refine_ls_number_restraints 0
_refine_ls_restrained_S_all 1.209
_refine_ls_restrained_S_obs 1.224
_refine_ls_R_factor_all 0.1068
_refine_ls_R_factor_obs 0.0706
_refine_ls_shift/esd_max -0.150
_refine_ls_shift/esd_mean 0.010
_refine_ls_structure_factor_coef Fsqd
_refine_ls_weighting_details 'w=1/[\s^2^(Fo^2^)+(0.0150P)^2^+55.3498P] where P=(Fo^2^+2Fc^2^)/3'
_refine_ls_weighting_scheme calc
_refine_ls_wR_factor_all 0.1473
_refine_ls_wR_factor_obs 0.1259
_reflns_number_observed 5029
_reflns_number_total 6860
_reflns_observed_criterion >2sigma(I)
_cod_data_source_file ic000239g_2.cif
_cod_data_source_block K[Fe-THT]
_cod_depositor_comments
;
The following automatic conversions were performed:

'_symmetry_cell_setting' value 'Monoclinic' changed to 'monoclinic'
according to the built-in table from CIF Core dictionary named
'cif_core.dic' version 2.4.1 from 2010-06-29.

Automatic conversion script
Id: cif_fix_values 1646 2011-03-28 12:23:43Z adriana 

The following automatic conversions were performed:

'_refine_ls_weighting_scheme' value 'calc
w=1/[\s^2^(Fo^2^)+(0.0150P)^2^+55.3498P] where P=(Fo^2^+2Fc^2^)/3'
was changed to 'calc'. New tag '_refine_ls_weighting_details' was
created. The value of the new tag was set to
'w=1/[\s^2^(Fo^2^)+(0.0150P)^2^+55.3498P] where P=(Fo^2^+2Fc^2^)/3'.

Automatic conversion script
Id: cif_fix_values 3143 2015-03-26 13:38:13Z robertas 
;
_cod_original_cell_volume 7775.3(5)
_cod_database_code 4321351

loop_
_symmetry_equiv_pos_as_xyz
'x, y, z'
'-x, y, -z+1/2'
'x+1/2, y+1/2, z'
'-x+1/2, y+1/2, -z+1/2'
'-x, -y, -z'
'x, -y, z-1/2'
'-x+1/2, -y+1/2, -z'
'x+1/2, -y+1/2, z-1/2'

loop_
_atom_site_aniso_label
_atom_site_aniso_U_11
_atom_site_aniso_U_22
_atom_site_aniso_U_33
_atom_site_aniso_U_23
_atom_site_aniso_U_13
_atom_site_aniso_U_12
Fe1 0.0189(4) 0.0258(4) 0.0213(3) 0.0001(3) 0.0087(3) 0.0030(3)
K1 0.0292(6) 0.0460(7) 0.0313(6) 0.0073(6) 0.0172(6) 0.0047(6)
O33 0.023(2) 0.026(2) 0.026(2) -0.0005(15) 0.013(2) 0.0045(15)
O32 0.018(2) 0.034(2) 0.023(2) -0.0023(15) 0.0098(15) 0.0010(15)
O23 0.023(2) 0.032(2) 0.022(2) -0.004(2) 0.009(2) 0.001(2)
O12 0.025(2) 0.027(2) 0.035(2) 0.005(2) 0.018(2) 0.005(2)
O22 0.025(2) 0.025(2) 0.025(2) 0.0019(15) 0.011(2) 0.0008(15)
O13 0.024(2) 0.033(2) 0.027(2) 0.005(2) 0.016(2) 0.007(2)
N13 0.030(2) 0.032(3) 0.026(2) 0.002(2) 0.018(2) 0.007(2)
O21 0.052(3) 0.028(2) 0.043(2) 0.005(2) 0.022(2) -0.006(2)
N22 0.027(2) 0.027(2) 0.030(2) 0.007(2) 0.009(2) -0.003(2)
O11 0.023(2) 0.047(2) 0.040(2) 0.003(2) 0.018(2) 0.005(2)
N32 0.027(2) 0.042(3) 0.023(2) -0.001(2) 0.010(2) 0.006(2)
C17 0.032(3) 0.029(3) 0.016(2) -0.004(2) 0.016(2) 0.002(2)
N12 0.021(2) 0.042(3) 0.036(2) 0.010(2) 0.016(2) 0.009(2)
O31 0.059(3) 0.058(3) 0.023(2) 0.000(2) 0.016(2) 0.023(2)
C39 0.025(3) 0.016(3) 0.028(3) -0.002(2) 0.013(2) -0.003(2)
C27 0.021(3) 0.032(3) 0.021(2) -0.005(2) 0.012(2) 0.003(2)
C28 0.016(2) 0.028(3) 0.027(3) -0.004(2) 0.012(2) -0.001(2)
C38 0.028(3) 0.027(3) 0.032(3) -0.002(2) 0.018(2) -0.007(2)
N23 0.026(2) 0.037(3) 0.024(2) -0.006(2) 0.012(2) -0.002(2)
C34 0.029(3) 0.027(3) 0.028(3) -0.008(2) 0.015(2) -0.004(2)
C26 0.032(3) 0.035(3) 0.033(3) -0.013(3) 0.016(3) -0.009(3)
C23 0.031(3) 0.032(3) 0.036(3) 0.001(3) 0.022(3) 0.001(2)
C14 0.026(3) 0.030(3) 0.021(2) -0.002(2) 0.015(2) 0.004(2)
C15 0.031(3) 0.039(3) 0.030(3) -0.005(2) 0.022(3) -0.004(2)
N1 0.023(2) 0.029(2) 0.028(2) 0.004(2) 0.012(2) 0.003(2)
C18 0.029(3) 0.024(3) 0.019(2) -0.002(2) 0.015(2) 0.005(2)
C32 0.031(3) 0.043(3) 0.024(3) -0.002(3) 0.011(2) 0.006(3)
C12 0.032(3) 0.033(3) 0.039(3) 0.007(3) 0.022(3) 0.011(2)
C13 0.025(3) 0.037(3) 0.024(3) -0.003(2) 0.015(2) 0.004(2)
C29 0.038(3) 0.049(4) 0.026(3) -0.002(3) 0.004(3) 0.000(3)
C16 0.040(3) 0.029(3) 0.033(3) 0.003(2) 0.028(3) -0.001(2)
C21 0.033(3) 0.035(3) 0.042(3) 0.011(3) 0.015(3) 0.003(3)
C11 0.025(3) 0.029(3) 0.035(3) 0.004(2) 0.011(3) 0.004(2)
C33 0.033(3) 0.028(3) 0.030(3) 0.000(2) 0.015(3) 0.000(2)
C24 0.024(3) 0.032(3) 0.029(3) -0.005(2) 0.016(2) -0.004(2)
C36 0.036(3) 0.047(4) 0.030(3) -0.006(3) 0.019(3) 0.007(3)
C19 0.042(3) 0.040(3) 0.039(3) 0.009(3) 0.025(3) 0.007(3)
C31 0.024(3) 0.049(4) 0.026(3) 0.010(3) 0.009(2) 0.008(3)
C37 0.022(3) 0.030(3) 0.035(3) -0.003(2) 0.015(2) 0.001(2)
C25 0.037(3) 0.033(3) 0.040(3) -0.004(3) 0.026(3) -0.004(3)
C35 0.043(3) 0.045(3) 0.027(3) -0.002(3) 0.018(3) 0.006(3)
C22 0.034(3) 0.036(3) 0.036(3) 0.012(3) 0.011(3) 0.000(3)
O41 0.066(4) 0.041(4) 0.036(3) 0.000 0.034(3) 0.000
O42 0.037(3) 0.067(3) 0.036(3) 0.000(2) 0.021(2) -0.005(2)
N33 0.030(2) 0.043(3) 0.023(2) -0.004(2) 0.012(2) 0.010(2)
O34 0.042(2) 0.066(3) 0.031(2) -0.005(2) 0.017(2) 0.020(2)
O43 0.036(3) 0.071(4) 0.056(3) -0.012(3) 0.031(3) -0.002(3)
C40 0.031(3) 0.036(3) 0.035(3) -0.007(3) 0.018(3) 0.001(2)
C41 0.030(3) 0.049(4) 0.033(3) 0.000(3) 0.010(3) 0.011(3)
O60 0.105(4) 0.052(3) 0.056(3) -0.005(3) 0.045(3) 0.015(3)
C51 0.123(9) 0.079(7) 0.071(6) -0.013(6) 0.038(6) 0.026(6)
C50 0.073(8) 0.094(10) 0.048(6) -0.013(7) 0.043(6) -0.014(7)
N50 0.090(8) 0.079(8) 0.082(7) 0.023(6) 0.071(7) 0.037(6)
C52 0.065(9) 0.166(17) 0.062(8) 0.061(9) 0.042(7) 0.072(10)
O50 0.123(8) 0.045(5) 0.068(6) -0.002(4) 0.066(6) -0.001(5)
C52A 0.537(161) 0.335(143) 1.273(376) 0.279(182) 0.800(238) 0.241(125)
N50A 0.115(19) 0.044(13) 0.136(22) 0.049(13) 0.123(20) 0.051(12)
O50A 0.088(13) 0.050(11) 0.070(12) 0.037(9) 0.039(11) 0.019(10)
C51A 0.129(25) 0.086(20) 0.108(22) 0.021(18) 0.107(22) 0.008(19)
O70 0.059(11) 0.037(10) 0.061(11) -0.008(8) 0.035(9) -0.007(8)

loop_
_atom_site_label
_atom_site_type_symbol
_atom_site_fract_x
_atom_site_fract_y
_atom_site_fract_z
_atom_site_U_iso_or_equiv
_atom_site_thermal_displace_type
_atom_site_occupancy
_atom_site_calc_flag
_atom_site_refinement_flags
_atom_site_disorder_group
Fe1 Fe 0.10324(3) 0.21388(5) 0.54389(4) 0.0244(2) Uani 1 d . .
K1 K 0.00972(5) 0.32560(9) 0.34576(7) 0.0364(3) Uani 1 d . .
O33 O 0.05774(12) 0.2987(2) 0.5538(2) 0.0263(8) Uani 1 d . .
O32 O 0.15232(12) 0.2359(2) 0.6550(2) 0.0267(8) Uani 1 d . .
O23 O 0.03696(13) 0.1615(2) 0.4393(2) 0.0292(8) Uani 1 d . .
O12 O 0.16836(13) 0.1734(2) 0.5557(2) 0.0295(8) Uani 1 d . .
O22 O 0.10117(13) 0.0802(2) 0.5720(2) 0.0276(8) Uani 1 d . .
O13 O 0.11081(13) 0.3222(2) 0.4861(2) 0.0277(8) Uani 1 d . .
N13 N 0.1771(2) 0.3968(3) 0.4908(2) 0.0286(10) Uani 1 d . .
O21 O 0.0981(2) -0.2180(3) 0.5912(2) 0.0456(10) Uani 1 d . .
N22 N 0.1434(2) -0.0812(3) 0.6503(2) 0.0339(11) Uani 1 d . .
H21A H 0.1440(2) -0.0203(3) 0.6462(2) 0.041 Uiso 1 calc R .
O11 O 0.33371(13) 0.1800(3) 0.6634(2) 0.0376(9) Uani 1 d . .
N32 N 0.2256(2) 0.1750(3) 0.7980(2) 0.0346(11) Uani 1 d . .
H31A H 0.2094(2) 0.1687(3) 0.7498(2) 0.042 Uiso 1 calc R .
C17 C 0.1584(2) 0.3237(4) 0.5072(3) 0.0253(11) Uani 1 d . .
N12 N 0.2654(2) 0.0974(3) 0.6448(2) 0.0337(11) Uani 1 d . .
H11A H 0.2319(2) 0.0983(3) 0.6242(2) 0.040 Uiso 1 calc R .
O31 O 0.2235(2) 0.2381(3) 0.8892(2) 0.0533(12) Uani 1 d . .
C39 C 0.1287(2) 0.2727(3) 0.6824(3) 0.0253(11) Uani 1 d . .
C27 C 0.0300(2) 0.0719(4) 0.4434(3) 0.0250(11) Uani 1 d . .
C28 C 0.0661(2) 0.0238(4) 0.5155(3) 0.0241(11) Uani 1 d . .
C38 C 0.0774(2) 0.3130(4) 0.6266(3) 0.0292(12) Uani 1 d . .
N23 N -0.0099(2) 0.0221(3) 0.3823(2) 0.0316(10) Uani 1 d . .
C34 C 0.1515(2) 0.2748(4) 0.7601(3) 0.0293(12) Uani 1 d . .
C26 C -0.0152(2) -0.0744(4) 0.3881(3) 0.0363(13) Uani 1 d . .
H26A H -0.0436(2) -0.1074(4) 0.3458(3) 0.044 Uiso 1 calc R .
C23 C 0.1026(2) -0.1299(4) 0.5907(3) 0.0325(12) Uani 1 d . .
C14 C 0.2470(2) 0.2493(4) 0.5841(3) 0.0255(11) Uani 1 d . .
C15 C 0.2651(2) 0.3320(4) 0.5681(3) 0.0307(12) Uani 1 d . .
H15A H 0.3011(2) 0.3381(4) 0.5901(3) 0.037 Uiso 1 calc R .
N1 N 0.2580(2) -0.0040(3) 0.7600(2) 0.0295(10) Uani 1 d . .
C18 C 0.1933(2) 0.2444(3) 0.5509(3) 0.0241(11) Uani 1 d . .
C32 C 0.2764(2) 0.1263(4) 0.8510(3) 0.0369(13) Uani 1 d . .
H32B H 0.2888(2) 0.1362(4) 0.9029(3) 0.044 Uiso 1 calc R .
H32A H 0.3026(2) 0.1536(4) 0.8468(3) 0.044 Uiso 1 calc R .
C12 C 0.2961(2) 0.0140(4) 0.6891(3) 0.0351(13) Uani 1 d . .
H12A H 0.3300(2) 0.0150(4) 0.6979(3) 0.042 Uiso 1 calc R .
H12B H 0.2770(2) -0.0430(4) 0.6597(3) 0.042 Uiso 1 calc R .
C13 C 0.2855(2) 0.1725(4) 0.6340(3) 0.0287(12) Uani 1 d . .
C29 C -0.0458(2) 0.0722(4) 0.3088(3) 0.048(2) Uani 1 d . .
H29A H -0.0721(2) 0.0283(4) 0.2706(3) 0.072 Uiso 1 calc R .
H29B H -0.0255(2) 0.0974(4) 0.2936(3) 0.072 Uiso 1 calc R .
H29C H -0.0633(2) 0.1235(4) 0.3142(3) 0.072 Uiso 1 calc R .
C16 C 0.2303(2) 0.4013(4) 0.5213(3) 0.0308(12) Uani 1 d . .
H16A H 0.2424(2) 0.4530(4) 0.5095(3) 0.037 Uiso 1 calc R .
C21 C 0.2414(2) -0.1051(4) 0.7429(3) 0.0417(14) Uani 1 d . .
H21B H 0.2678(2) -0.1433(4) 0.7871(3) 0.050 Uiso 1 calc R .
H21C H 0.2412(2) -0.1253(4) 0.7008(3) 0.050 Uiso 1 calc R .
C11 C 0.3062(2) 0.0090(4) 0.7651(3) 0.0348(13) Uani 1 d . .
H11B H 0.3305(2) -0.0434(4) 0.7944(3) 0.042 Uiso 1 calc R .
H11C H 0.3238(2) 0.0674(4) 0.7931(3) 0.042 Uiso 1 calc R .
C33 C 0.2028(2) 0.2286(4) 0.8202(3) 0.0333(13) Uani 1 d . .
C24 C 0.0625(2) -0.0736(4) 0.5202(3) 0.0287(12) Uani 1 d . .
C36 C 0.0772(2) 0.3679(4) 0.7294(3) 0.0386(14) Uani 1 d . .
H36A H 0.0611(2) 0.4023(4) 0.7461(3) 0.046 Uiso 1 calc R .
C19 C 0.1398(2) 0.4728(4) 0.4379(3) 0.0405(14) Uani 1 d . .
H19A H 0.1590(2) 0.5197(4) 0.4319(3) 0.061 Uiso 1 calc R .
H19B H 0.1239(2) 0.5026(4) 0.4586(3) 0.061 Uiso 1 calc R .
H19C H 0.1123(2) 0.4452(4) 0.3890(3) 0.061 Uiso 1 calc R .
C31 C 0.2718(2) 0.0206(4) 0.8349(3) 0.0373(13) Uani 1 d . .
H31C H 0.3055(2) -0.0096(4) 0.8747(3) 0.045 Uiso 1 calc R .
H31B H 0.2448(2) -0.0057(4) 0.8377(3) 0.045 Uiso 1 calc R .
C37 C 0.0515(2) 0.3646(4) 0.6499(3) 0.0309(12) Uani 1 d . .
C25 C 0.0200(2) -0.1216(4) 0.4541(3) 0.0353(13) Uani 1 d . .
H25A H 0.0163(2) -0.1871(4) 0.4560(3) 0.042 Uiso 1 calc R .
C35 C 0.1240(2) 0.3237(4) 0.7822(3) 0.0405(14) Uani 1 d . .
H35A H 0.1383(2) 0.3255(4) 0.8335(3) 0.049 Uiso 1 calc R .
C22 C 0.1869(2) -0.1262(4) 0.7220(3) 0.0416(15) Uani 1 d . .
H22A H 0.1814(2) -0.1947(4) 0.7177(3) 0.050 Uiso 1 calc R .
H22B H 0.1863(2) -0.1038(4) 0.7629(3) 0.050 Uiso 1 calc R .
O41 O 0.0000 0.4651(5) 0.2500 0.046(2) Uani 1 d S .
O42 O -0.0821(2) 0.3333(4) 0.3237(3) 0.0476(12) Uani 1 d . .
N33 N -0.0233(2) 0.4069(3) 0.5230(2) 0.0347(11) Uani 1 d . .
H33A H -0.0087(2) 0.3716(3) 0.5088(2) 0.042 Uiso 1 calc R .
O34 O -0.0183(2) 0.4681(3) 0.6208(2) 0.0498(11) Uani 1 d . .
O43 O 0.0732(2) 0.2475(5) 0.3139(3) 0.0524(13) Uani 1 d . .
C40 C 0.0008(2) 0.4166(4) 0.5964(3) 0.0351(13) Uani 1 d . .
C41 C -0.0739(2) 0.4536(4) 0.4644(3) 0.044(2) Uani 1 d . .
H41A H -0.0846(2) 0.4373(4) 0.4147(3) 0.065 Uiso 1 calc R .
H41B H -0.0697(2) 0.5216(4) 0.4712(3) 0.065 Uiso 1 calc R .
H41C H -0.1007(2) 0.4328(4) 0.4688(3) 0.065 Uiso 1 calc R .
O60 O 0.2671(2) 0.1225(4) 1.0163(3) 0.074(2) Uani 1 d . .
C51 C 0.0685(5) -0.1457(8) 0.3404(6) 0.105(4) Uani 1 d . .
C50 C 0.1215(5) -0.0043(10) 0.4207(6) 0.068(3) Uani 0.70 d P 1
H50A H 0.1482(5) 0.0213(10) 0.4685(6) 0.081 Uiso 0.70 calc PR 1
N50 N 0.1141(4) -0.0980(8) 0.4151(6) 0.072(3) Uani 0.70 d P 1
C52 C 0.1479(7) -0.1550(16) 0.4794(8) 0.096(6) Uani 0.70 d P 1
H52A H 0.1375(7) -0.2207(16) 0.4662(8) 0.144 Uiso 0.35 calc PR 1
H52B H 0.1456(7) -0.1363(16) 0.5189(8) 0.144 Uiso 0.35 calc PR 1
H52C H 0.1840(7) -0.1474(16) 0.4973(8) 0.144 Uiso 0.35 calc PR 1
H52D H 0.1739(7) -0.1156(16) 0.5221(8) 0.144 Uiso 0.35 calc PR 1
H52E H 0.1658(7) -0.2000(16) 0.4693(8) 0.144 Uiso 0.35 calc PR 1
H52F H 0.1274(7) -0.1889(16) 0.4910(8) 0.144 Uiso 0.35 calc PR 1
O50 O 0.0952(4) 0.0503(6) 0.3663(5) 0.074(2) Uani 0.70 d P 1
C52A C 0.1436(45) -0.1282(86) 0.4409(90) 0.554(133) Uani 0.30 d P 2
H52G H 0.1293(45) -0.0689(86) 0.4138(90) 0.832 Uiso 0.15 calc PR 2
H52H H 0.1675(45) -0.1544(86) 0.4324(90) 0.832 Uiso 0.15 calc PR 2
H52I H 0.1626(45) -0.1173(86) 0.4946(90) 0.832 Uiso 0.15 calc PR 2
H52J H 0.1770(45) -0.1581(86) 0.4801(90) 0.832 Uiso 0.15 calc PR 2
H52K H 0.1388(45) -0.0727(86) 0.4615(90) 0.832 Uiso 0.15 calc PR 2
H52L H 0.1437(45) -0.1097(86) 0.3993(90) 0.832 Uiso 0.15 calc PR 2
N50A N 0.1049(10) -0.1877(14) 0.4164(16) 0.068(7) Uani 0.30 d P 2
O50A O 0.0605(7) -0.0683(13) 0.3260(10) 0.076(5) Uani 0.30 d P 2
C51A C 0.1005(12) -0.2814(20) 0.4326(16) 0.085(9) Uani 0.30 d P 2
H51A H 0.0636(12) -0.3001(20) 0.4002(16) 0.127 Uiso 0.15 calc PR 2
H51B H 0.1146(12) -0.2862(20) 0.4852(16) 0.127 Uiso 0.15 calc PR 2
H51C H 0.1203(12) -0.3227(20) 0.4236(16) 0.127 Uiso 0.15 calc PR 2
H51D H 0.1354(12) -0.3059(20) 0.4725(16) 0.127 Uiso 0.15 calc PR 2
H51E H 0.0844(12) -0.3198(20) 0.3875(16) 0.127 Uiso 0.15 calc PR 2
H51F H 0.0787(12) -0.2833(20) 0.4491(16) 0.127 Uiso 0.15 calc PR 2
O70 O 0.1179(7) 0.0971(12) 0.3937(10) 0.053(4) Uani 0.30 d P 3
H60A H 0.2530(53) 0.1790(77) 1.0067(75) 0.195(58) Uiso 1 d . .
H42A H -0.1063(23) 0.3299(41) 0.2813(34) 0.034(18) Uiso 1 d . .
H43A H 0.1030(29) 0.2645(48) 0.3289(38) 0.060(23) Uiso 1 d . .
H42B H -0.0886(28) 0.2931(53) 0.3479(41) 0.078(26) Uiso 1 d . .
H43B H 0.0863(30) 0.1995(54) 0.3400(42) 0.069(30) Uiso 1 d . .
H41D H 0.0031(36) 0.4975(59) 0.2847(44) 0.113(34) Uiso 1 d . .

loop_
_atom_type_symbol
_atom_type_description
_atom_type_scat_dispersion_real
_atom_type_scat_dispersion_imag
_atom_type_scat_source
C C 0.0033 0.0016 'International Tables Vol C Tables 4.2.6.8 and 6.1.1.4'
H H 0.0000 0.0000 'International Tables Vol C Tables 4.2.6.8 and 6.1.1.4'
N N 0.0061 0.0033 'International Tables Vol C Tables 4.2.6.8 and 6.1.1.4'
O O 0.0106 0.0060 'International Tables Vol C Tables 4.2.6.8 and 6.1.1.4'
K K 0.2009 0.2494 'International Tables Vol C Tables 4.2.6.8 and 6.1.1.4'
Fe Fe 0.3463 0.8444 'International Tables Vol C Tables 4.2.6.8 and 6.1.1.4'

loop_
_geom_angle_atom_site_label_1
_geom_angle_atom_site_label_2
_geom_angle_atom_site_label_3
_geom_angle
_geom_angle_site_symmetry_1
_geom_angle_site_symmetry_3
_geom_angle_publ_flag
O32 Fe1 O33 80.71(13) . . ?
O32 Fe1 O22 84.77(14) . . ?
O33 Fe1 O22 111.28(14) . . ?
O32 Fe1 O12 85.44(14) . . ?
O33 Fe1 O12 156.92(14) . . ?
O22 Fe1 O12 85.54(14) . . ?
O32 Fe1 O23 158.25(14) . . ?
O33 Fe1 O23 91.57(13) . . ?
O22 Fe1 O23 79.11(14) . . ?
O12 Fe1 O23 107.57(14) . . ?
O32 Fe1 O13 110.57(14) . . ?
O33 Fe1 O13 89.92(13) . . ?
O22 Fe1 O13 156.01(14) . . ?
O12 Fe1 O13 77.74(13) . . ?
O23 Fe1 O13 89.58(13) . . ?
O32 Fe1 K1 146.59(10) . . ?
O33 Fe1 K1 77.09(9) . . ?
O22 Fe1 K1 126.55(10) . . ?
O12 Fe1 K1 106.16(10) . . ?
O23 Fe1 K1 47.48(10) . . ?
O13 Fe1 K1 45.45(9) . . ?
O42 K1 O43 150.5(2) . . ?
O42 K1 O41 103.84(13) . . ?
O43 K1 O41 80.6(2) . . ?
O42 K1 O13 126.30(13) . . ?
O43 K1 O13 75.78(13) . . ?
O41 K1 O13 112.29(9) . . ?
O42 K1 O23 88.55(14) . . ?
O43 K1 O23 85.6(2) . . ?
O41 K1 O23 166.17(10) . . ?
O13 K1 O23 63.05(10) . . ?
O42 K1 O34 85.87(14) . 5_566 ?
O43 K1 O34 119.1(2) . 5_566 ?
O41 K1 O34 56.58(12) . 5_566 ?
O13 K1 O34 82.57(11) . 5_566 ?
O23 K1 O34 131.82(11) . 5_566 ?
O42 K1 O43 74.41(15) . 2 ?
O43 K1 O43 78.7(2) . 2 ?
O41 K1 O43 75.62(12) . 2 ?
O13 K1 O43 151.39(14) . 2 ?
O23 K1 O43 102.43(13) . 2 ?
O34 K1 O43 121.70(14) 5_566 2 ?
O42 K1 Fe1 102.70(12) . . ?
O43 K1 Fe1 87.52(12) . . ?
O41 K1 Fe1 144.75(6) . . ?
O13 K1 Fe1 32.49(7) . . ?
O23 K1 Fe1 32.61(7) . . ?
O34 K1 Fe1 103.09(8) 5_566 . ?
O43 K1 Fe1 134.37(12) 2 . ?
O42 K1 K1 112.32(12) . 2 ?
O43 K1 K1 50.84(12) . 2 ?
O41 K1 K1 45.11(10) . 2 ?
O13 K1 K1 121.36(8) . 2 ?
O23 K1 K1 124.48(7) . 2 ?
O34 K1 K1 101.63(8) 5_566 2 ?
O43 K1 K1 44.44(9) 2 2 ?
Fe1 K1 K1 138.14(4) . 2 ?
C38 O33 Fe1 113.0(3) . . ?
C39 O32 Fe1 113.4(3) . . ?
C27 O23 Fe1 111.4(3) . . ?
C27 O23 K1 148.1(3) . . ?
Fe1 O23 K1 99.91(13) . . ?
C18 O12 Fe1 113.5(3) . . ?
C28 O22 Fe1 116.2(3) . . ?
C17 O13 Fe1 110.0(3) . . ?
C17 O13 K1 134.6(3) . . ?
Fe1 O13 K1 102.07(13) . . ?
C17 N13 C16 120.9(4) . . ?
C17 N13 C19 119.3(4) . . ?
C16 N13 C19 119.8(4) . . ?
C23 N22 C22 123.3(5) . . ?
C33 N32 C32 123.6(4) . . ?
O13 C17 N13 122.3(4) . . ?
O13 C17 C18 118.8(4) . . ?
N13 C17 C18 118.9(4) . . ?
C13 N12 C12 124.3(4) . . ?
O32 C39 C34 124.0(4) . . ?
O32 C39 C38 115.1(4) . . ?
C34 C39 C38 120.9(5) . . ?
O23 C27 N23 122.0(4) . . ?
O23 C27 C28 118.7(4) . . ?
N23 C27 C28 119.3(5) . . ?
O22 C28 C24 125.9(4) . . ?
O22 C28 C27 114.1(4) . . ?
C24 C28 C27 120.0(4) . . ?
O33 C38 C37 125.0(5) . . ?
O33 C38 C39 115.1(4) . . ?
C37 C38 C39 119.9(5) . . ?
C27 N23 C26 120.5(4) . . ?
C27 N23 C29 118.4(4) . . ?
C26 N23 C29 121.0(4) . . ?
C39 C34 C35 118.2(5) . . ?
C39 C34 C33 123.5(5) . . ?
C35 C34 C33 118.3(5) . . ?
C25 C26 N23 120.9(5) . . ?
O21 C23 N22 123.1(5) . . ?
O21 C23 C24 120.2(5) . . ?
N22 C23 C24 116.7(5) . . ?
C18 C14 C15 117.4(5) . . ?
C18 C14 C13 122.7(5) . . ?
C15 C14 C13 119.9(4) . . ?
C16 C15 C14 120.5(5) . . ?
C31 N1 C11 108.0(4) . . ?
C31 N1 C21 109.0(4) . . ?
C11 N1 C21 109.1(4) . . ?
O12 C18 C14 126.9(4) . . ?
O12 C18 C17 112.6(4) . . ?
C14 C18 C17 120.5(5) . . ?
N32 C32 C31 111.8(4) . . ?
N12 C12 C11 112.6(4) . . ?
O11 C13 N12 123.1(5) . . ?
O11 C13 C14 120.8(5) . . ?
N12 C13 C14 116.2(4) . . ?
C15 C16 N13 121.3(5) . . ?
N1 C21 C22 115.1(5) . . ?
N1 C11 C12 115.0(4) . . ?
O31 C33 N32 121.1(5) . . ?
O31 C33 C34 121.2(5) . . ?
N32 C33 C34 117.6(5) . . ?
C28 C24 C25 117.7(5) . . ?
C28 C24 C23 122.9(5) . . ?
C25 C24 C23 119.3(5) . . ?
C35 C36 C37 123.4(5) . . ?
N1 C31 C32 114.4(4) . . ?
C38 C37 C36 116.9(5) . . ?
C38 C37 C40 123.5(5) . . ?
C36 C37 C40 119.6(5) . . ?
C26 C25 C24 121.3(5) . . ?
C36 C35 C34 120.5(5) . . ?
N22 C22 C21 112.8(5) . . ?
K1 O41 K1 89.8(2) . 2 ?
C40 N33 C41 122.8(5) . . ?
C40 O34 K1 132.4(4) . 5_566 ?
K1 O43 K1 84.72(14) . 2 ?
O34 C40 N33 121.6(5) . . ?
O34 C40 C37 120.9(5) . . ?
N33 C40 C37 117.6(5) . . ?
O50A C51 N50A 127.0(16) . . ?
O50 C50 N50 123.5(11) . . ?
C50 N50 C52 119.4(14) . . ?
C50 N50 C51 122.0(10) . . ?
C52 N50 C51 118.6(14) . . ?
C52A N50A C51A 135.9(57) . . ?
C52A N50A C51 95.6(62) . . ?
C51A N50A C51 123.0(26) . . ?

loop_
_geom_bond_atom_site_label_1
_geom_bond_atom_site_label_2
_geom_bond_distance
_geom_bond_site_symmetry_2
_geom_bond_publ_flag
Fe1 O32 1.967(3) . ?
Fe1 O33 1.984(3) . ?
Fe1 O22 1.987(3) . ?
Fe1 O12 2.001(3) . ?
Fe1 O23 2.084(3) . ?
Fe1 O13 2.093(3) . ?
Fe1 K1 3.8098(13) . ?
K1 O42 2.647(5) . ?
K1 O43 2.738(5) . ?
K1 O41 2.759(5) . ?
K1 O13 2.776(3) . ?
K1 O23 2.851(4) . ?
K1 O34 2.954(4) 5_566 ?
K1 O43 3.033(6) 2 ?
K1 K1 3.895(2) 2 ?
O33 C38 1.339(6) . ?
O32 C39 1.327(6) . ?
O23 C27 1.288(6) . ?
O12 C18 1.316(6) . ?
O22 C28 1.310(6) . ?
O13 C17 1.278(6) . ?
N13 C17 1.343(6) . ?
N13 C16 1.382(6) . ?
N13 C19 1.484(6) . ?
O21 C23 1.243(6) . ?
N22 C23 1.335(6) . ?
N22 C22 1.461(6) . ?
O11 C13 1.247(6) . ?
N32 C33 1.328(7) . ?
N32 C32 1.456(6) . ?
C17 C18 1.442(7) . ?
N12 C13 1.326(7) . ?
N12 C12 1.451(6) . ?
O31 C33 1.246(6) . ?
C39 C34 1.398(7) . ?
C39 C38 1.423(7) . ?
C27 N23 1.347(6) . ?
C27 C28 1.438(7) . ?
C28 C24 1.379(7) . ?
C38 C37 1.410(7) . ?
N23 C26 1.377(7) . ?
N23 C29 1.471(7) . ?
C34 C35 1.414(7) . ?
C34 C33 1.475(7) . ?
C26 C25 1.348(7) . ?
C23 C24 1.497(7) . ?
C14 C18 1.385(7) . ?
C14 C15 1.431(7) . ?
C14 C13 1.487(7) . ?
C15 C16 1.354(7) . ?
N1 C31 1.473(7) . ?
N1 C11 1.475(6) . ?
N1 C21 1.478(7) . ?
C32 C31 1.509(8) . ?
C12 C11 1.510(7) . ?
C21 C22 1.518(8) . ?
C24 C25 1.410(7) . ?
C36 C35 1.351(7) . ?
C36 C37 1.415(7) . ?
C37 C40 1.477(7) . ?
O41 K1 2.759(5) 2 ?
N33 C40 1.311(6) . ?
N33 C41 1.460(6) . ?
O34 C40 1.259(6) . ?
O34 K1 2.954(4) 5_566 ?
O43 K1 3.033(6) 2 ?
C51 O50A 1.12(2) . ?
C51 N50A 1.46(3) . ?
C51 N50 1.529(14) . ?
C50 O50 1.223(14) . ?
C50 N50 1.33(2) . ?
N50 C52 1.39(2) . ?
C52A N50A 1.30(13) . ?
N50A C51A 1.39(3) . ?
